data_7054798
loop_
_publ_author_name
'Yuan, Qingbing'
'Zhou, Shuangliu'
'Zhu, Xiancui'
'Wei, Yun'
'Wang, Shaowu'
'Mu, Xiaolong'
'Yao, Fangshi'
'Zhang, Guangchao'
'Chen, Zheng'

_publ_section_title
;
 Heterometallic rare-earth metal complexes with imino-functionalized
 8-hydroxyquinolyl ligands: synthesis, characterization and catalytic
 activity towards hydrophosphinylation of trans-\b-nitroalkene
;
_journal_issue 10
_journal_name_full 'New J. Chem.'
_journal_page_first 7626
_journal_paper_doi 10.1039/C5NJ00409H
_journal_volume 39
_journal_year 2015
_chemical_formula_sum 'C56 H82 Er Li N6 O2 Si4'
_chemical_formula_weight 1157.84
_chemical_name_systematic
; 
 ? 
;
_space_group_IT_number 14
_symmetry_cell_setting monoclinic
_symmetry_space_group_name_Hall '-P 2yn'
_symmetry_space_group_name_H-M 'P 1 21/n 1'
_atom_sites_solution_hydrogens geom
_atom_sites_solution_primary direct
_atom_sites_solution_secondary difmap
_audit_block_doi 10.5517/cc1462t7
_audit_creation_method SHELXL-97
_audit_update_record
;
2015-03-25 deposited with the CCDC.
2015-05-08 downloaded from the CCDC.
;
_cell_angle_alpha 90.00
_cell_angle_beta 104.2790(10)
_cell_angle_gamma 90.00
_cell_formula_units_Z 4
_cell_length_a 16.4571(15)
_cell_length_b 17.6102(16)
_cell_length_c 22.308(2)
_cell_measurement_temperature 293(2)
_cell_volume 6265.4(10)
_computing_cell_refinement 'Bruker SMART'
_computing_data_collection 'Bruker SMART'
_computing_data_reduction 'Bruker SAINT'
_computing_molecular_graphics 'Bruker SHELXTL'
_computing_publication_material 'Bruker SHELXTL'
_computing_structure_refinement 'SHELXL-97 (Sheldrick, 1997)'
_computing_structure_solution 'SHELXS-97 (Sheldrick, 1990)'
_diffrn_ambient_temperature 293(2)
_diffrn_measured_fraction_theta_full 1.000
_diffrn_measured_fraction_theta_max 1.000
_diffrn_radiation_monochromator graphite
_diffrn_radiation_source 'fine-focus sealed tube'
_diffrn_radiation_type MoK\a
_diffrn_radiation_wavelength 0.71073
_diffrn_reflns_av_R_equivalents 0.0386
_diffrn_reflns_av_unetI/netI 0.0328
_diffrn_reflns_limit_h_max 19
_diffrn_reflns_limit_h_min -19
_diffrn_reflns_limit_k_max 18
_diffrn_reflns_limit_k_min -20
_diffrn_reflns_limit_l_max 26
_diffrn_reflns_limit_l_min -26
_diffrn_reflns_number 44071
_diffrn_reflns_theta_full 25.00
_diffrn_reflns_theta_max 25.00
_diffrn_reflns_theta_min 1.39
_exptl_absorpt_coefficient_mu 1.457
_exptl_absorpt_correction_T_max 0.7693
_exptl_absorpt_correction_T_min 0.7399
_exptl_absorpt_correction_type multi-scan
_exptl_crystal_colour pinkle
_exptl_crystal_density_diffrn 1.227
_exptl_crystal_density_method 'not measured'
_exptl_crystal_description block
_exptl_crystal_F_000 2412
_exptl_crystal_size_max 0.22
_exptl_crystal_size_mid 0.20
_exptl_crystal_size_min 0.19
_refine_diff_density_max 1.337
_refine_diff_density_min -0.988
_refine_diff_density_rms 0.064
_refine_ls_extinction_method none
_refine_ls_goodness_of_fit_ref 1.071
_refine_ls_hydrogen_treatment mixed
_refine_ls_matrix_type full
_refine_ls_number_parameters 651
_refine_ls_number_reflns 11042
_refine_ls_number_restraints 18
_refine_ls_restrained_S_all 1.089
_refine_ls_R_factor_all 0.0524
_refine_ls_R_factor_gt 0.0363
_refine_ls_shift/su_max 0.001
_refine_ls_shift/su_mean 0.000
_refine_ls_structure_factor_coef Fsqd
_refine_ls_weighting_details 'calc w=1/[\s^2^(Fo^2^)+(0.0700P)^2^+0.5792P] where P=(Fo^2^+2Fc^2^)/3'
_refine_ls_weighting_scheme calc
_refine_ls_wR_factor_gt 0.1034
_refine_ls_wR_factor_ref 0.1163
_reflns_number_gt 8627
_reflns_number_total 11042
_reflns_threshold_expression >2sigma(I)
_cod_data_source_file c5nj00409h2.cif
_cod_data_source_block 6
_cod_depositor_comments
;
The following automatic conversions were performed:

'_symmetry_cell_setting' value 'Monoclinic' changed to 'monoclinic'
according to
/usr/data/users/saulius/crontab/automatic-downloads/rss-feeds/RSC/lib/dictionaries/cif_core.dic
dictionary named 'cif_core.dic' version 2.4.2 from 2011-04-26.

Automatic conversion script
Id: cif_fix_values 3271 2015-04-21 07:52:19Z andrius 

 Adding full bibliography for 7054794--7054799.cif.
;
_cod_original_sg_symbol_H-M P2(1)/n
_cod_database_code 7054798

loop_
_symmetry_equiv_pos_as_xyz
'x, y, z'
'-x+1/2, y+1/2, -z+1/2'
'-x, -y, -z'
'x-1/2, -y-1/2, z-1/2'

loop_
_atom_site_label
_atom_site_type_symbol
_atom_site_fract_x
_atom_site_fract_y
_atom_site_fract_z
_atom_site_U_iso_or_equiv
_atom_site_adp_type
_atom_site_occupancy
_atom_site_symmetry_multiplicity
_atom_site_calc_flag
_atom_site_refinement_flags
C1 C 0.8833(2) 0.3183(2) 0.99847(17) 0.0531(9) Uani 1 1 d .
C2 C 0.9492(3) 0.3252(3) 1.0520(2) 0.0681(11) Uani 1 1 d .
H2 H 0.9891 0.3632 1.0547 0.082 Uiso 1 1 calc R
C3 C 0.9543(3) 0.2763(3) 1.0992(2) 0.0708(12) Uani 1 1 d .
H3 H 0.9993 0.2794 1.1338 0.085 Uiso 1 1 calc R
C4 C 0.8914(2) 0.2201(2) 1.09665(18) 0.0565(9) Uani 1 1 d .
C5 C 0.8906(3) 0.1681(3) 1.14449(19) 0.0708(12) Uani 1 1 d .
H5 H 0.9332 0.1684 1.1807 0.085 Uiso 1 1 calc R
C6 C 0.8276(3) 0.1184(3) 1.1371(2) 0.0738(13) Uani 1 1 d .
H6 H 0.8281 0.0834 1.1684 0.089 Uiso 1 1 calc R
C7 C 0.7607(3) 0.1166(2) 1.08408(19) 0.0674(11) Uani 1 1 d .
H7 H 0.7182 0.0810 1.0810 0.081 Uiso 1 1 calc R
C8 C 0.7575(2) 0.1673(2) 1.03660(16) 0.0517(9) Uani 1 1 d .
C9 C 0.8258(2) 0.2187(2) 1.04193(16) 0.0481(8) Uani 1 1 d .
C10 C 0.8739(2) 0.3708(2) 0.94495(17) 0.0562(9) Uani 1 1 d .
H10 H 0.8293 0.3641 0.9105 0.067 Uiso 1 1 calc R
C11 C 0.9097(2) 0.4761(2) 0.89489(17) 0.0553(9) Uani 1 1 d .
C12 C 0.9593(3) 0.4718(2) 0.85274(19) 0.0608(10) Uani 1 1 d .
C13 C 0.9492(3) 0.5259(3) 0.8074(2) 0.0744(12) Uani 1 1 d .
H13 H 0.9808 0.5227 0.7782 0.089 Uiso 1 1 calc R
C14 C 0.8936(3) 0.5849(3) 0.8042(2) 0.0829(14) Uani 1 1 d .
H14 H 0.8888 0.6223 0.7741 0.100 Uiso 1 1 calc R
C15 C 0.8454(3) 0.5875(3) 0.8461(2) 0.0896(15) Uani 1 1 d .
H15 H 0.8079 0.6275 0.8440 0.107 Uiso 1 1 calc R
C16 C 0.8501(3) 0.5335(3) 0.8910(2) 0.0759(13) Uani 1 1 d .
C17 C 1.0184(4) 0.4067(3) 0.8537(3) 0.0937(17) Uani 1 1 d .
H17 H 1.0291 0.3826 0.8945 0.112 Uiso 1 1 calc R
C18 C 0.9757(6) 0.3478(4) 0.8049(3) 0.152(3) Uani 1 1 d .
H18A H 0.9268 0.3279 0.8156 0.228 Uiso 1 1 calc R
H18B H 1.0141 0.3071 0.8037 0.228 Uiso 1 1 calc R
H18C H 0.9596 0.3716 0.7650 0.228 Uiso 1 1 calc R
C19 C 1.1013(4) 0.4308(5) 0.8426(4) 0.172(4) Uani 1 1 d .
H19A H 1.0921 0.4548 0.8028 0.258 Uiso 1 1 calc R
H19B H 1.1364 0.3871 0.8437 0.258 Uiso 1 1 calc R
H19C H 1.1281 0.4660 0.8742 0.258 Uiso 1 1 calc R
C20 C 0.7951(4) 0.5397(4) 0.9363(3) 0.1020(18) Uani 1 1 d U
H20 H 0.7940 0.4892 0.9545 0.122 Uiso 1 1 calc R
C21 C 0.7083(4) 0.5606(5) 0.9094(3) 0.145(3) Uani 1 1 d U
H21A H 0.6768 0.5561 0.9402 0.217 Uiso 1 1 calc R
H21B H 0.6850 0.5274 0.8754 0.217 Uiso 1 1 calc R
H21C H 0.7059 0.6121 0.8949 0.217 Uiso 1 1 calc R
C22 C 0.8322(5) 0.5894(7) 0.9858(4) 0.203(4) Uani 1 1 d U
H22A H 0.8299 0.6407 0.9708 0.305 Uiso 1 1 calc R
H22B H 0.8896 0.5751 1.0026 0.305 Uiso 1 1 calc R
H22C H 0.8022 0.5860 1.0176 0.305 Uiso 1 1 calc R
C23 C 0.7530(2) 0.2244(2) 0.79295(16) 0.0481(8) Uani 1 1 d .
C24 C 0.7441(3) 0.2552(2) 0.7340(2) 0.0616(11) Uani 1 1 d .
H24 H 0.7737 0.2347 0.7073 0.074 Uiso 1 1 calc R
C25 C 0.6922(3) 0.3151(2) 0.71591(18) 0.0630(10) Uani 1 1 d .
H25 H 0.6856 0.3352 0.6765 0.076 Uiso 1 1 calc R
C26 C 0.6485(2) 0.3467(2) 0.75610(17) 0.0546(9) Uani 1 1 d .
C27 C 0.5942(3) 0.4106(2) 0.7418(2) 0.0683(11) Uani 1 1 d .
H27 H 0.5859 0.4348 0.7037 0.082 Uiso 1 1 calc R
C28 C 0.5549(3) 0.4354(3) 0.7844(2) 0.0773(13) Uani 1 1 d .
H28 H 0.5193 0.4770 0.7748 0.093 Uiso 1 1 calc R
C29 C 0.5651(3) 0.4017(3) 0.8417(2) 0.0695(12) Uani 1 1 d .
H29 H 0.5360 0.4209 0.8692 0.083 Uiso 1 1 calc R
C30 C 0.6174(2) 0.3403(2) 0.85882(17) 0.0522(9) Uani 1 1 d .
C31 C 0.6604(2) 0.3132(2) 0.81488(15) 0.0457(8) Uani 1 1 d .
C32 C 0.8076(2) 0.1587(2) 0.81488(17) 0.0547(9) Uani 1 1 d .
H32 H 0.8332 0.1338 0.7877 0.066 Uiso 1 1 calc R
C33 C 0.8753(2) 0.0717(2) 0.88913(16) 0.0523(9) Uani 1 1 d .
C34 C 0.9610(2) 0.0767(2) 0.89006(17) 0.0583(10) Uani 1 1 d .
C35 C 1.0107(3) 0.0134(3) 0.91079(18) 0.0671(11) Uani 1 1 d .
H35 H 1.0675 0.0149 0.9118 0.080 Uiso 1 1 calc R
C36 C 0.9778(3) -0.0509(3) 0.92971(18) 0.0693(12) Uani 1 1 d .
H36 H 1.0123 -0.0926 0.9427 0.083 Uiso 1 1 calc R
C37 C 0.8945(3) -0.0545(2) 0.92983(17) 0.0610(10) Uani 1 1 d .
H37 H 0.8732 -0.0986 0.9432 0.073 Uiso 1 1 calc R
C38 C 0.8415(2) 0.0070(2) 0.91021(17) 0.0543(9) Uani 1 1 d .
C39 C 1.0013(3) 0.1486(3) 0.8731(2) 0.0717(12) Uani 1 1 d .
H39 H 0.9559 0.1829 0.8530 0.086 Uiso 1 1 calc R
C40 C 1.0541(6) 0.1331(4) 0.8271(4) 0.170(4) Uani 1 1 d .
H40A H 1.0816 0.1791 0.8198 0.255 Uiso 1 1 calc R
H40B H 1.0186 0.1154 0.7889 0.255 Uiso 1 1 calc R
H40C H 1.0955 0.0952 0.8437 0.255 Uiso 1 1 calc R
C41 C 1.0520(4) 0.1883(4) 0.9299(3) 0.118(2) Uani 1 1 d .
H41A H 1.0160 0.2026 0.9560 0.177 Uiso 1 1 calc R
H41B H 1.0774 0.2330 0.9178 0.177 Uiso 1 1 calc R
H41C H 1.0950 0.1548 0.9522 0.177 Uiso 1 1 calc R
C42 C 0.7489(3) 0.0021(2) 0.90846(19) 0.0637(10) Uani 1 1 d .
H42 H 0.7286 0.0542 0.9097 0.076 Uiso 1 1 calc R
C43 C 0.6999(3) -0.0327(4) 0.8485(3) 0.122(2) Uani 1 1 d .
H43A H 0.7162 -0.0091 0.8144 0.183 Uiso 1 1 calc R
H43B H 0.6411 -0.0249 0.8443 0.183 Uiso 1 1 calc R
H43C H 0.7114 -0.0862 0.8486 0.183 Uiso 1 1 calc R
C44 C 0.7329(4) -0.0391(3) 0.9643(3) 0.109(2) Uani 1 1 d .
H44A H 0.7498 -0.0912 0.9635 0.164 Uiso 1 1 calc R
H44B H 0.6743 -0.0367 0.9631 0.164 Uiso 1 1 calc R
H44C H 0.7646 -0.0153 1.0014 0.164 Uiso 1 1 calc R
C45 C 0.5376(4) 0.0864(4) 0.8829(3) 0.158(4) Uani 1 1 d .
H45A H 0.5875 0.1153 0.8844 0.238 Uiso 1 1 calc R
H45B H 0.5334 0.0461 0.8533 0.238 Uiso 1 1 calc R
H45C H 0.5401 0.0654 0.9230 0.238 Uiso 1 1 calc R
C46 C 0.4470(4) 0.1846(4) 0.7803(3) 0.123(2) Uani 1 1 d .
H46A H 0.4032 0.2212 0.7664 0.185 Uiso 1 1 calc R
H46B H 0.4389 0.1426 0.7520 0.185 Uiso 1 1 calc R
H46C H 0.5003 0.2078 0.7821 0.185 Uiso 1 1 calc R
C47 C 0.3498(4) 0.0884(4) 0.8514(4) 0.143(3) Uani 1 1 d .
H47A H 0.3482 0.0686 0.8912 0.214 Uiso 1 1 calc R
H47B H 0.3522 0.0472 0.8237 0.214 Uiso 1 1 calc R
H47C H 0.3002 0.1180 0.8351 0.214 Uiso 1 1 calc R
C48 C 0.3282(4) 0.3242(4) 0.8327(3) 0.150(3) Uani 1 1 d .
H48A H 0.3724 0.3393 0.8141 0.225 Uiso 1 1 calc R
H48B H 0.2943 0.3676 0.8362 0.225 Uiso 1 1 calc R
H48C H 0.2941 0.2864 0.8073 0.225 Uiso 1 1 calc R
C49 C 0.2889(5) 0.2431(4) 0.9412(6) 0.166(4) Uani 1 1 d .
H49A H 0.2687 0.1976 0.9187 0.249 Uiso 1 1 calc R
H49B H 0.2439 0.2791 0.9362 0.249 Uiso 1 1 calc R
H49C H 0.3097 0.2312 0.9842 0.249 Uiso 1 1 calc R
C50 C 0.4174(3) 0.3672(3) 0.9609(2) 0.0901(15) Uani 1 1 d .
H50A H 0.4357 0.3510 1.0032 0.135 Uiso 1 1 calc R
H50B H 0.3747 0.4052 0.9574 0.135 Uiso 1 1 calc R
H50C H 0.4641 0.3881 0.9478 0.135 Uiso 1 1 calc R
C51 C 0.5153(4) 0.1299(3) 1.0600(3) 0.1072(19) Uani 1 1 d .
H51A H 0.4704 0.1424 1.0248 0.161 Uiso 1 1 calc R
H51B H 0.4976 0.0901 1.0832 0.161 Uiso 1 1 calc R
H51C H 0.5632 0.1133 1.0461 0.161 Uiso 1 1 calc R
C52 C 0.4461(5) 0.2503(4) 1.1303(4) 0.143(4) Uani 1 1 d .
H52A H 0.4602 0.2880 1.1622 0.214 Uiso 1 1 calc R
H52B H 0.4188 0.2083 1.1446 0.214 Uiso 1 1 calc R
H52C H 0.4091 0.2720 1.0942 0.214 Uiso 1 1 calc R
C53 C 0.6169(4) 0.1832(4) 1.1831(3) 0.137(3) Uani 1 1 d .
H53A H 0.6686 0.1670 1.1747 0.206 Uiso 1 1 calc R
H53B H 0.5919 0.1414 1.1998 0.206 Uiso 1 1 calc R
H53C H 0.6276 0.2240 1.2126 0.206 Uiso 1 1 calc R
C54 C 0.6687(4) 0.4157(3) 1.0382(3) 0.118(2) Uani 1 1 d .
H54A H 0.7035 0.3841 1.0198 0.177 Uiso 1 1 calc R
H54B H 0.6995 0.4600 1.0556 0.177 Uiso 1 1 calc R
H54C H 0.6198 0.4306 1.0072 0.177 Uiso 1 1 calc R
C55 C 0.5700(4) 0.4259(4) 1.1344(3) 0.129(2) Uani 1 1 d .
H55A H 0.5222 0.4418 1.1028 0.193 Uiso 1 1 calc R
H55B H 0.6020 0.4696 1.1519 0.193 Uiso 1 1 calc R
H55C H 0.5516 0.3991 1.1661 0.193 Uiso 1 1 calc R
C56 C 0.7366(4) 0.3447(4) 1.1602(3) 0.156(3) Uani 1 1 d .
H56A H 0.7241 0.3344 1.1992 0.234 Uiso 1 1 calc R
H56B H 0.7717 0.3889 1.1639 0.234 Uiso 1 1 calc R
H56C H 0.7652 0.3020 1.1482 0.234 Uiso 1 1 calc R
Er1 Er 0.578509(10) 0.240268(11) 0.974897(8) 0.05539(9) Uani 1 1 d .
Li1 Li 0.7368(4) 0.2205(4) 0.9211(3) 0.0608(16) Uani 1 1 d .
N1 N 0.8240(2) 0.26631(17) 0.99332(15) 0.0482(7) Uani 1 1 d .
N2 N 0.92417(19) 0.42351(19) 0.94520(15) 0.0581(8) Uani 1 1 d .
N3 N 0.71196(19) 0.25242(15) 0.83226(15) 0.0454(7) Uani 1 1 d .
N4 N 0.82021(18) 0.13551(17) 0.87008(14) 0.0503(7) Uani 1 1 d .
N5 N 0.45308(19) 0.2203(2) 0.91258(17) 0.0626(9) Uani 1 1 d .
N6 N 0.5858(2) 0.2813(2) 1.06986(15) 0.0632(9) Uani 1 1 d .
O1 O 0.69262(15) 0.17106(15) 0.98619(11) 0.0553(6) Uani 1 1 d .
O2 O 0.63000(15) 0.30516(16) 0.91270(11) 0.0591(7) Uani 1 1 d .
Si1 Si 0.44418(8) 0.14954(8) 0.85948(7) 0.0825(4) Uani 1 1 d .
Si2 Si 0.37421(8) 0.28416(9) 0.91106(7) 0.0815(4) Uani 1 1 d .
Si3 Si 0.54414(10) 0.21627(11) 1.11033(7) 0.0890(5) Uani 1 1 d .
Si4 Si 0.63649(9) 0.36211(8) 1.09992(6) 0.0777(4) Uani 1 1 d .

loop_
_atom_site_aniso_label
_atom_site_aniso_U_11
_atom_site_aniso_U_22
_atom_site_aniso_U_33
_atom_site_aniso_U_23
_atom_site_aniso_U_13
_atom_site_aniso_U_12
C1 0.051(2) 0.059(2) 0.050(2) 0.0009(18) 0.0145(17) 0.0033(18)
C2 0.064(2) 0.072(3) 0.067(3) 0.000(2) 0.015(2) -0.008(2)
C3 0.058(3) 0.084(3) 0.062(3) 0.000(2) -0.001(2) 0.007(2)
C4 0.057(2) 0.060(2) 0.052(2) 0.0038(19) 0.0118(18) 0.0171(19)
C5 0.073(3) 0.086(3) 0.051(2) 0.018(2) 0.009(2) 0.026(2)
C6 0.087(3) 0.075(3) 0.061(3) 0.028(2) 0.021(2) 0.026(3)
C7 0.075(3) 0.067(3) 0.065(3) 0.019(2) 0.026(2) 0.008(2)
C8 0.055(2) 0.055(2) 0.048(2) 0.0112(17) 0.0189(17) 0.0131(17)
C9 0.053(2) 0.049(2) 0.045(2) 0.0068(16) 0.0160(16) 0.0159(16)
C10 0.053(2) 0.064(3) 0.051(2) -0.0008(19) 0.0130(17) -0.0068(18)
C11 0.055(2) 0.061(2) 0.050(2) 0.0031(18) 0.0156(17) -0.0024(18)
C12 0.067(2) 0.063(3) 0.057(2) -0.003(2) 0.024(2) -0.0002(19)
C13 0.081(3) 0.084(3) 0.065(3) 0.009(2) 0.031(2) 0.003(2)
C14 0.091(3) 0.081(3) 0.080(3) 0.027(3) 0.027(3) 0.009(3)
C15 0.093(3) 0.089(4) 0.093(4) 0.025(3) 0.035(3) 0.032(3)
C16 0.079(3) 0.083(3) 0.074(3) 0.014(3) 0.033(2) 0.021(2)
C17 0.117(4) 0.090(4) 0.090(4) 0.022(3) 0.057(3) 0.029(3)
C18 0.257(10) 0.089(5) 0.135(6) -0.011(4) 0.095(6) 0.027(5)
C19 0.107(5) 0.241(10) 0.196(8) 0.076(7) 0.088(5) 0.082(6)
C20 0.110(4) 0.109(4) 0.101(4) 0.018(3) 0.052(3) 0.048(3)
C21 0.096(4) 0.197(7) 0.156(6) -0.013(5) 0.059(4) -0.008(4)
C22 0.146(6) 0.331(9) 0.149(6) -0.082(6) 0.067(5) -0.025(6)
C23 0.051(2) 0.051(2) 0.041(2) -0.0022(16) 0.0090(16) -0.0060(16)
C24 0.074(3) 0.067(3) 0.046(2) -0.0010(18) 0.021(2) -0.005(2)
C25 0.082(3) 0.063(3) 0.044(2) 0.0116(19) 0.015(2) -0.007(2)
C26 0.060(2) 0.055(2) 0.046(2) 0.0083(17) 0.0067(17) -0.0070(17)
C27 0.076(3) 0.066(3) 0.058(3) 0.021(2) 0.005(2) 0.005(2)
C28 0.083(3) 0.068(3) 0.078(3) 0.022(2) 0.013(2) 0.025(2)
C29 0.069(3) 0.072(3) 0.069(3) 0.011(2) 0.019(2) 0.019(2)
C30 0.050(2) 0.057(2) 0.048(2) 0.0085(17) 0.0077(16) 0.0008(16)
C31 0.0421(17) 0.048(2) 0.044(2) 0.0079(16) 0.0047(14) -0.0053(15)
C32 0.052(2) 0.062(2) 0.049(2) -0.0093(18) 0.0124(17) -0.0002(17)
C33 0.060(2) 0.054(2) 0.041(2) -0.0053(17) 0.0103(16) 0.0105(17)
C34 0.060(2) 0.067(3) 0.046(2) -0.0051(19) 0.0111(18) 0.0065(19)
C35 0.062(2) 0.079(3) 0.058(3) -0.008(2) 0.009(2) 0.017(2)
C36 0.085(3) 0.067(3) 0.053(2) -0.004(2) 0.011(2) 0.031(2)
C37 0.078(3) 0.055(2) 0.048(2) -0.0004(18) 0.0118(19) 0.013(2)
C38 0.065(2) 0.051(2) 0.046(2) -0.0037(17) 0.0130(18) 0.0061(18)
C39 0.059(2) 0.083(3) 0.075(3) 0.006(2) 0.019(2) 0.006(2)
C40 0.256(10) 0.113(6) 0.205(8) -0.003(6) 0.179(8) -0.018(6)
C41 0.150(6) 0.090(4) 0.103(4) 0.008(3) 0.009(4) -0.039(4)
C42 0.069(3) 0.053(2) 0.071(3) -0.002(2) 0.022(2) 0.0061(19)
C43 0.073(3) 0.151(6) 0.128(5) -0.060(4) 0.000(3) 0.008(3)
C44 0.102(4) 0.111(5) 0.126(5) 0.042(4) 0.050(4) 0.006(3)
C45 0.144(6) 0.128(6) 0.170(7) -0.067(5) -0.024(5) 0.077(5)
C46 0.129(5) 0.153(6) 0.088(4) -0.030(4) 0.030(4) 0.010(5)
C47 0.125(5) 0.116(5) 0.181(7) -0.033(5) 0.026(5) -0.048(4)
C48 0.126(5) 0.169(7) 0.125(5) -0.014(5) -0.028(4) 0.083(5)
C49 0.082(5) 0.175(8) 0.270(13) -0.050(6) 0.098(7) -0.018(4)
C50 0.106(4) 0.073(3) 0.097(4) 0.005(3) 0.035(3) 0.034(3)
C51 0.110(4) 0.091(4) 0.128(5) 0.039(4) 0.045(4) -0.009(3)
C52 0.117(6) 0.188(8) 0.158(8) 0.066(5) 0.100(6) 0.043(4)
C53 0.153(6) 0.181(7) 0.088(4) 0.064(5) 0.050(4) 0.051(5)
C54 0.157(6) 0.085(4) 0.132(5) -0.027(4) 0.073(5) -0.036(4)
C55 0.149(6) 0.113(5) 0.141(6) -0.034(4) 0.069(5) 0.027(4)
C56 0.134(6) 0.153(7) 0.146(6) -0.032(5) -0.033(5) 0.021(5)
Er1 0.04707(12) 0.07207(15) 0.04876(13) 0.01006(8) 0.01513(8) 0.00434(8)
Li1 0.061(4) 0.074(4) 0.046(4) 0.008(3) 0.010(3) -0.010(3)
N1 0.0524(18) 0.0519(18) 0.0425(17) 0.0053(13) 0.0161(14) 0.0080(14)
N2 0.0542(18) 0.063(2) 0.057(2) 0.0016(16) 0.0154(15) -0.0032(15)
N3 0.0444(16) 0.0500(18) 0.0395(17) 0.0039(12) 0.0059(13) -0.0050(12)
N4 0.0577(18) 0.0480(18) 0.0451(18) -0.0004(14) 0.0121(14) 0.0034(13)
N5 0.0461(18) 0.061(2) 0.078(2) -0.0026(18) 0.0103(16) 0.0065(15)
N6 0.070(2) 0.074(2) 0.0504(19) 0.0135(17) 0.0239(16) 0.0141(18)
O1 0.0546(14) 0.0590(16) 0.0533(15) 0.0082(12) 0.0152(12) 0.0002(12)
O2 0.0584(15) 0.0710(19) 0.0503(15) 0.0143(13) 0.0178(12) 0.0110(13)
Si1 0.0620(7) 0.0752(9) 0.1005(11) -0.0212(7) 0.0015(7) 0.0077(6)
Si2 0.0538(7) 0.0885(10) 0.1000(11) -0.0062(8) 0.0147(7) 0.0214(7)
Si3 0.0914(10) 0.1109(12) 0.0780(10) 0.0387(9) 0.0459(8) 0.0240(9)
Si4 0.0818(9) 0.0845(9) 0.0682(8) -0.0133(7) 0.0214(7) 0.0179(7)

loop_
_atom_type_symbol
_atom_type_description
_atom_type_scat_dispersion_real
_atom_type_scat_dispersion_imag
_atom_type_scat_source
C C 0.0033 0.0016 'International Tables Vol C Tables 4.2.6.8 and 6.1.1.4'
H H 0.0000 0.0000 'International Tables Vol C Tables 4.2.6.8 and 6.1.1.4'
Li Li -0.0003 0.0001 'International Tables Vol C Tables 4.2.6.8 and 6.1.1.4'
N N 0.0061 0.0033 'International Tables Vol C Tables 4.2.6.8 and 6.1.1.4'
O O 0.0106 0.0060 'International Tables Vol C Tables 4.2.6.8 and 6.1.1.4'
Er Er -0.2586 4.9576 'International Tables Vol C Tables 4.2.6.8 and 6.1.1.4'
Si Si 0.0817 0.0704 'International Tables Vol C Tables 4.2.6.8 and 6.1.1.4'

loop_
_geom_angle_atom_site_label_1
_geom_angle_atom_site_label_2
_geom_angle_atom_site_label_3
_geom_angle
N1 C1 C2 122.1(4)
N1 C1 C10 115.6(3)
C2 C1 C10 122.2(4)
C3 C2 C1 119.7(4)
C2 C3 C4 120.5(4)
C5 C4 C9 119.6(4)
C5 C4 C3 124.3(4)
C9 C4 C3 116.1(4)
C6 C5 C4 119.0(4)
C5 C6 C7 122.8(4)
C8 C7 C6 120.5(4)
O1 C8 C7 123.1(4)
O1 C8 C9 119.0(3)
C7 C8 C9 117.9(4)
N1 C9 C4 122.4(4)
N1 C9 C8 117.5(3)
C4 C9 C8 120.1(3)
N2 C10 C1 121.6(4)
C12 C11 C16 121.1(4)
C12 C11 N2 119.0(4)
C16 C11 N2 119.8(4)
C13 C12 C11 118.5(4)
C13 C12 C17 120.1(4)
C11 C12 C17 121.2(4)
C12 C13 C14 121.5(4)
C15 C14 C13 118.8(4)
C14 C15 C16 122.5(5)
C15 C16 C11 117.5(4)
C15 C16 C20 120.0(4)
C11 C16 C20 122.4(4)
C12 C17 C19 113.1(5)
C12 C17 C18 108.9(5)
C19 C17 C18 110.3(6)
C22 C20 C21 110.8(6)
C22 C20 C16 110.4(6)
C21 C20 C16 115.5(5)
N3 C23 C24 121.7(4)
N3 C23 C32 116.2(3)
C24 C23 C32 122.1(4)
C25 C24 C23 119.6(4)
C24 C25 C26 120.4(4)
C25 C26 C31 117.2(4)
C25 C26 C27 124.4(4)
C31 C26 C27 118.4(4)
C28 C27 C26 118.8(4)
C27 C28 C29 122.9(4)
C30 C29 C28 121.3(4)
O2 C30 C29 124.6(4)
O2 C30 C31 118.4(3)
C29 C30 C31 117.1(3)
N3 C31 C26 121.9(3)
N3 C31 C30 116.6(3)
C26 C31 C30 121.5(3)
N4 C32 C23 121.2(3)
C38 C33 C34 121.6(3)
C38 C33 N4 117.5(3)
C34 C33 N4 120.8(4)
C35 C34 C33 117.3(4)
C35 C34 C39 119.6(4)
C33 C34 C39 123.0(4)
C36 C35 C34 121.5(4)
C35 C36 C37 120.8(4)
C36 C37 C38 120.7(4)
C37 C38 C33 118.1(4)
C37 C38 C42 120.7(4)
C33 C38 C42 121.2(3)
C41 C39 C34 111.3(4)
C41 C39 C40 111.0(5)
C34 C39 C40 112.0(4)
C43 C42 C38 111.1(4)
C43 C42 C44 111.7(5)
C38 C42 C44 112.5(4)
O2 Er1 O1 84.62(9)
O2 Er1 N6 120.81(13)
O1 Er1 N6 103.19(11)
O2 Er1 N5 97.79(12)
O1 Er1 N5 128.39(11)
N6 Er1 N5 118.35(13)
O1 Li1 N3 145.9(4)
O1 Li1 N1 84.8(3)
N3 Li1 N1 127.0(4)
O1 Li1 O2 86.2(3)
N3 Li1 O2 76.7(3)
N1 Li1 O2 100.7(3)
O1 Li1 N4 114.5(3)
N3 Li1 N4 73.5(2)
N1 Li1 N4 103.8(3)
O2 Li1 N4 149.1(3)
C1 N1 C9 119.1(3)
C1 N1 Li1 134.7(3)
C9 N1 Li1 104.9(3)
C10 N2 C11 119.9(3)
C23 N3 C31 119.2(3)
C23 N3 Li1 122.5(3)
C31 N3 Li1 117.6(3)
C32 N4 C33 118.7(3)
C32 N4 Li1 105.9(3)
C33 N4 Li1 135.4(3)
Si1 N5 Si2 122.2(2)
Si1 N5 Er1 117.44(17)
Si2 N5 Er1 119.53(19)
Si4 N6 Si3 125.2(2)
Si4 N6 Er1 123.79(18)
Si3 N6 Er1 110.7(2)
C8 O1 Li1 106.0(3)
C8 O1 Er1 126.9(2)
Li1 O1 Er1 97.4(2)
C30 O2 Er1 147.8(2)
C30 O2 Li1 109.1(3)
Er1 O2 Li1 91.02(19)
N5 Si1 C47 114.7(3)
N5 Si1 C45 108.6(2)
C47 Si1 C45 107.1(4)
N5 Si1 C46 113.3(3)
C47 Si1 C46 108.2(3)
C45 Si1 C46 104.4(3)
N5 Si2 C49 112.1(3)
N5 Si2 C48 113.5(2)
C49 Si2 C48 108.6(5)
N5 Si2 C50 109.1(2)
C49 Si2 C50 107.6(3)
C48 Si2 C50 105.6(3)
N6 Si3 C53 114.7(3)
N6 Si3 C52 113.1(2)
C53 Si3 C52 107.4(4)
N6 Si3 C51 107.6(2)
C53 Si3 C51 106.4(3)
C52 Si3 C51 107.2(4)
N6 Si4 C54 109.6(2)
N6 Si4 C55 112.7(3)
C54 Si4 C55 107.7(3)
N6 Si4 C56 113.9(3)
C54 Si4 C56 104.7(4)
C55 Si4 C56 107.7(3)

loop_
_geom_bond_atom_site_label_1
_geom_bond_atom_site_label_2
_geom_bond_distance
C1 N1 1.322(5)
C1 C2 1.406(6)
C1 C10 1.488(5)
C2 C3 1.347(6)
C3 C4 1.423(6)
C4 C5 1.409(6)
C4 C9 1.416(5)
C5 C6 1.336(6)
C6 C7 1.403(6)
C7 C8 1.376(5)
C8 O1 1.348(4)
C8 C9 1.425(5)
C9 N1 1.366(5)
C10 N2 1.242(5)
C11 C12 1.391(5)
C11 C16 1.395(6)
C11 N2 1.429(5)
C12 C13 1.368(6)
C12 C17 1.501(6)
C13 C14 1.375(6)
C14 C15 1.367(6)
C15 C16 1.370(6)
C16 C20 1.520(7)
C17 C19 1.506(8)
C17 C18 1.542(9)
C20 C22 1.424(10)
C20 C21 1.452(8)
C23 N3 1.327(5)
C23 C24 1.397(6)
C23 C32 1.473(5)
C24 C25 1.354(6)
C25 C26 1.396(5)
C26 C31 1.406(5)
C26 C27 1.424(6)
C27 C28 1.346(6)
C28 C29 1.382(6)
C29 C30 1.376(5)
C30 O2 1.322(4)
C30 C31 1.426(5)
C31 N3 1.362(4)
C32 N4 1.265(4)
C33 C38 1.399(5)
C33 C34 1.410(5)
C33 N4 1.440(4)
C34 C35 1.391(5)
C34 C39 1.519(6)
C35 C36 1.365(6)
C36 C37 1.374(6)
C37 C38 1.392(5)
C38 C42 1.517(5)
C39 C41 1.507(7)
C39 C40 1.525(7)
C42 C43 1.511(6)
C42 C44 1.519(6)
C45 Si1 1.865(6)
C46 Si1 1.882(6)
C47 Si1 1.862(6)
C48 Si2 1.864(6)
C49 Si2 1.847(7)
C50 Si2 1.869(5)
C51 Si3 1.881(6)
C52 Si3 1.874(7)
C53 Si3 1.858(6)
C54 Si4 1.851(6)
C55 Si4 1.861(5)
C56 Si4 1.877(6)
Er1 O2 2.128(3)
Er1 O1 2.201(2)
Er1 N6 2.214(3)
Er1 N5 2.214(3)
Li1 O1 1.978(7)
Li1 N3 2.004(7)
Li1 N1 2.041(7)
Li1 O2 2.276(8)
Li1 N4 2.489(8)
N5 Si1 1.700(4)
N5 Si2 1.712(3)
N6 Si4 1.701(4)
N6 Si3 1.704(4)
